data_2018091
loop_
_publ_author_name
'Nalla, Sowjanya'
'Bond, Marcus R.'

_publ_section_title
;
 [CuCl~3~(H~2~O)]^{-^} complexes aggregated to form hydrate columns in
 methyl-substituted pyridinium or piperidinium salts
;
_journal_coeditor_code BM3105
_journal_issue 6
_journal_name_full 'Acta Crystallographica Section C'
_journal_page_first m185
_journal_page_last m194
_journal_paper_doi 10.1107/S0108270111017306
_journal_volume 67
_journal_year 2011
_chemical_formula_iupac '(C8 H12 N1) [Cu Cl3 (H2 O)]'
_chemical_formula_moiety 'C8 H12 N1 +, H2 Cl3 Cu1 O1 -'
_chemical_formula_sum 'C8 H14 Cl3 Cu N O'
_chemical_formula_weight 310.09
_chemical_name_systematic
;
1,2,3-trimethylpyridinium aquatrichloridocuprate(II)
;
_space_group_crystal_system monoclinic
_space_group_IT_number 12
_space_group_name_Hall '-C 2y'
_space_group_name_H-M_alt 'C 1 2/m 1'
_symmetry_space_group_name_Hall '-C 2y'
_symmetry_space_group_name_H-M 'C 1 2/m 1'
_atom_sites_solution_hydrogens difmap
_atom_sites_solution_primary direct
_atom_sites_solution_secondary difmap
_audit_conform_dict_name cif_core.dic
_audit_conform_dict_version 2.4
_audit_creation_method 'WinGX routine CIF_UPDATE'
_cell_angle_alpha 90
_cell_angle_beta 104.270(2)
_cell_angle_gamma 90
_cell_formula_units_Z 4
_cell_length_a 15.4606(4)
_cell_length_b 9.2495(3)
_cell_length_c 8.4159(2)
_cell_measurement_reflns_used 1598
_cell_measurement_temperature 100(2)
_cell_measurement_theta_max 28.7
_cell_measurement_theta_min 0.998
_cell_volume 1166.36(6)
_computing_cell_refinement 'SCALEPACK (Otwinowski & Minor, 1997)'
_computing_data_collection 'COLLECT (Nonius, 1998)'
_computing_data_reduction 'DENZO and SCALEPACK (Otwinowski & Minor, 1997)'
_computing_molecular_graphics 'ORTEP-3 for Windows (Farrugia, 1997)'
_computing_publication_material 'WinGX (Farrugia, 1999)'
_computing_structure_refinement 'SHELXL97 (Sheldrick, 2008)'
_computing_structure_solution 'SIR92 (Altomare <i>et al.</i>, 1993)'
_diffrn_ambient_temperature 100(2)
_diffrn_detector_area_resol_mean 9
_diffrn_measured_fraction_theta_full 0.995
_diffrn_measured_fraction_theta_max 0.995
_diffrn_measurement_device '95mm CCD camera on \k-goniostat'
_diffrn_measurement_device_type 'Nonius KappaCCD area-detector'
_diffrn_measurement_method 'CCD rotation images, thick slices'
_diffrn_radiation_monochromator graphite
_diffrn_radiation_type MoK\a
_diffrn_radiation_wavelength 0.71073
_diffrn_reflns_av_R_equivalents 0.0154
_diffrn_reflns_limit_h_max 20
_diffrn_reflns_limit_h_min -20
_diffrn_reflns_limit_k_max 12
_diffrn_reflns_limit_k_min -12
_diffrn_reflns_limit_l_max 11
_diffrn_reflns_limit_l_min -11
_diffrn_reflns_number 3004
_diffrn_reflns_theta_full 28.68
_diffrn_reflns_theta_max 28.68
_diffrn_reflns_theta_min 4.12
_exptl_absorpt_coefficient_mu 2.526
_exptl_absorpt_correction_T_max 0.704
_exptl_absorpt_correction_T_min 0.610
_exptl_absorpt_correction_type multi-scan
_exptl_absorpt_process_details '(DENZO/SCALEPACK; Otwinowski & Minor, 1997)'
_exptl_crystal_colour green
_exptl_crystal_density_diffrn 1.766
_exptl_crystal_density_method 'not measured'
_exptl_crystal_description prism
_exptl_crystal_F_000 628
_exptl_crystal_size_max 0.25
_exptl_crystal_size_mid 0.17
_exptl_crystal_size_min 0.09
_refine_diff_density_max 0.580
_refine_diff_density_min -0.558
_refine_ls_extinction_method none
_refine_ls_goodness_of_fit_ref 1.134
_refine_ls_hydrogen_treatment mixed
_refine_ls_matrix_type full
_refine_ls_number_parameters 79
_refine_ls_number_reflns 1593
_refine_ls_number_restraints 1
_refine_ls_restrained_S_all 1.134
_refine_ls_R_factor_all 0.0309
_refine_ls_R_factor_gt 0.0266
_refine_ls_shift/su_max 0.001
_refine_ls_shift/su_mean 0.000
_refine_ls_structure_factor_coef Fsqd
_refine_ls_weighting_details 'calc w=1/[\s^2^(Fo^2^)+(0.0269P)^2^+2.6013P] where P=(Fo^2^+2Fc^2^)/3'
_refine_ls_weighting_scheme calc
_refine_ls_wR_factor_gt 0.0652
_refine_ls_wR_factor_ref 0.0673
_reflns_number_gt 1457
_reflns_number_total 1593
_reflns_threshold_expression I>2\s(I)
_cod_data_source_file bm3105.cif
_cod_data_source_block I100K
_cod_database_code 2018091
_cod_database_fobs_code 2018091

loop_
_space_group_symop_operation_xyz
'x, y, z'
'-x, y, -z'
'x+1/2, y+1/2, z'
'-x+1/2, y+1/2, -z'
'-x, -y, -z'
'x, -y, z'
'-x+1/2, -y+1/2, -z'
'x+1/2, -y+1/2, z'

loop_
_atom_site_type_symbol
_atom_site_label
_atom_site_fract_x
_atom_site_fract_y
_atom_site_fract_z
_atom_site_U_iso_or_equiv
_atom_site_adp_type
_atom_site_calc_flag
_atom_site_refinement_flags
_atom_site_occupancy
_atom_site_symmetry_multiplicity
_atom_site_disorder_assembly
_atom_site_disorder_group
Cu Cu1 0.62472(2) 0.0000 0.07136(4) 0.01320(10) Uani d S 1 2 . .
Cl Cl1 0.51695(4) 0.0000 0.20952(8) 0.01731(14) Uani d S 1 2 . .
Cl Cl2 0.65216(3) 0.24150(5) 0.11326(6) 0.01701(12) Uani d . 1 1 . .
O O1 0.71634(14) 0.0000 -0.0592(3) 0.0192(4) Uani d SD 1 2 . .
H H1 0.747(2) 0.072(3) -0.055(5) 0.071(12) Uiso d D 1 1 . .
N N1 0.90280(11) 0.12887(19) 0.3490(2) 0.0147(3) Uani d P 0.50 1 . .
C C11 0.87151(14) 0.2698(2) 0.3998(3) 0.0211(4) Uani d . 1 1 . .
H H11A 0.8081 0.2777 0.3570 0.032 Uiso calc R 1 1 . .
H H11B 0.9007 0.3474 0.3578 0.032 Uiso calc R 1 1 . .
H H11C 0.8856 0.2751 0.5173 0.032 Uiso calc R 1 1 . .
C C2 0.87097(18) 0.0000 0.3946(3) 0.0163(5) Uani d S 1 2 . .
C C21 0.8020(2) 0.0000 0.4912(4) 0.0319(8) Uani d S 1 2 . .
H H21A 0.7473 -0.0394 0.4257 0.048 Uiso calc PR 0.50 1 . .
H H21B 0.7919 0.0973 0.5222 0.048 Uiso calc PR 0.50 1 . .
H H21C 0.8224 -0.0578 0.5880 0.048 Uiso calc PR 0.50 1 . .
C C3 0.90280(11) 0.12887(19) 0.3490(2) 0.0147(3) Uani d P 0.50 1 . .
C C5 0.99660(18) 0.0000 0.2101(3) 0.0162(5) Uani d S 1 2 . .
H H5 1.0388 0.0000 0.1481 0.019 Uiso calc SR 1 2 . .
C C6 0.96499(12) 0.1285(2) 0.2567(2) 0.0155(4) Uani d . 1 1 . .
H H6 0.9858 0.2157 0.2254 0.019 Uiso calc R 1 1 . .

loop_
_atom_site_aniso_label
_atom_site_aniso_U_11
_atom_site_aniso_U_22
_atom_site_aniso_U_33
_atom_site_aniso_U_12
_atom_site_aniso_U_13
_atom_site_aniso_U_23
Cu1 0.01393(17) 0.01022(16) 0.01738(17) 0.000 0.00753(12) 0.000
Cl1 0.0194(3) 0.0120(3) 0.0245(3) 0.000 0.0130(2) 0.000
Cl2 0.0176(2) 0.0120(2) 0.0236(2) -0.00235(16) 0.00905(17) -0.00223(16)
O1 0.0212(10) 0.0114(9) 0.0304(11) 0.000 0.0164(9) 0.000
N1 0.0148(7) 0.0148(8) 0.0142(7) 0.0013(6) 0.0028(6) -0.0016(6)
C11 0.0236(10) 0.0156(9) 0.0242(10) 0.0043(8) 0.0058(8) -0.0022(8)
C2 0.0155(12) 0.0186(13) 0.0146(12) 0.000 0.0033(10) 0.000
C21 0.0189(14) 0.050(2) 0.0302(17) 0.000 0.0121(12) 0.000
C3 0.0148(7) 0.0148(8) 0.0142(7) 0.0013(6) 0.0028(6) -0.0016(6)
C5 0.0180(12) 0.0167(13) 0.0148(12) 0.000 0.0057(10) 0.000
C6 0.0166(8) 0.0167(9) 0.0135(8) -0.0015(7) 0.0043(6) 0.0015(7)

loop_
_atom_type_symbol
_atom_type_description
_atom_type_scat_dispersion_real
_atom_type_scat_dispersion_imag
_atom_type_scat_source
C C 0.0033 0.0016 'International Tables Vol C Tables 4.2.6.8 and 6.1.1.4'
H H 0.0000 0.0000 'International Tables Vol C Tables 4.2.6.8 and 6.1.1.4'
N N 0.0061 0.0033 'International Tables Vol C Tables 4.2.6.8 and 6.1.1.4'
Cl Cl 0.1484 0.1585 'International Tables Vol C Tables 4.2.6.8 and 6.1.1.4'
Cu Cu 0.3201 1.2651 'International Tables Vol C Tables 4.2.6.8 and 6.1.1.4'
O O 0.0106 0.0060 'International Tables Vol C Tables 4.2.6.8 and 6.1.1.4'

loop_
_geom_angle_atom_site_label_1
_geom_angle_atom_site_label_2
_geom_angle_atom_site_label_3
_geom_angle_site_symmetry_1
_geom_angle_site_symmetry_3
_geom_angle
_geom_angle_publ_flag
Cl1 Cu1 Cl1 . 2_655 84.93(2) yes
Cl1 Cu1 Cl2 . . 93.044(14) yes
Cl1 Cu1 Cl2 2_655 . 101.961(14) yes
Cl2 Cu1 Cl2 . 6 155.74(3) yes
Cl1 Cu1 O1 . . 177.73(7) yes
Cl1 Cu1 O1 2_655 . 92.80(7) yes
Cl2 Cu1 O1 . . 87.421(19) yes
Cu1 Cl1 Cu1 . 2_655 95.07(2) yes
Cu1 O1 H1 . . 117(3) ?
H1 O1 H1 . 6 111(5) ?
C6 N1 C2 . . 120.13(18) ?
C6 N1 C11 . . 119.03(17) ?
C2 N1 C11 . . 120.84(18) ?
N1 C11 H11A . . 109.5 ?
N1 C11 H11B . . 109.5 ?
H11A C11 H11B . . 109.5 ?
N1 C11 H11C . . 109.5 ?
H11A C11 H11C . . 109.5 ?
H11B C11 H11C . . 109.5 ?
N1 C2 C3 . 6 119.5(2) ?
N1 C2 C21 . . 120.25(12) ?
C2 C21 H21A . . 109.5 ?
C2 C21 H21B . . 109.5 ?
H21A C21 H21B . . 109.5 ?
C2 C21 H21C . . 109.5 ?
H21A C21 H21C . . 109.5 ?
H21B C21 H21C . . 109.5 ?
N1 C6 C5 . . 120.51(19) ?
N1 C6 H6 . . 119.7 ?
C5 C6 H6 . . 119.7 ?
C6 C5 C6 . 6 119.2(2) ?
C6 C5 H5 . . 120.4 ?
C6 C5 H5 6 . 120.4 ?

loop_
_geom_bond_atom_site_label_1
_geom_bond_atom_site_label_2
_geom_bond_site_symmetry_2
_geom_bond_distance
_geom_bond_publ_flag
Cu1 Cl1 . 2.2547(7) yes
Cu1 Cl1 2_655 2.7988(8) yes
Cu1 Cl2 . 2.2848(5) yes
Cu1 O1 . 1.995(2) yes
O1 H1 . 0.812(10) ?
N1 C6 . 1.377(3) ?
N1 C2 . 1.380(2) ?
N1 C11 . 1.489(3) ?
C11 H11A . 0.9600 ?
C11 H11B . 0.9600 ?
C11 H11C . 0.9600 ?
C2 C21 . 1.492(4) ?
C21 H21A . 0.9600 ?
C21 H21B . 0.9600 ?
C21 H21C . 0.9600 ?
C5 C6 . 1.378(2) ?
C5 H5 . 0.9300 ?
C6 H6 . 0.9300 ?
